data_7132683
loop_
_publ_author_name
'Gleim, Florian'
'Schnakenburg, Gregor'
'Ferao, Arturo Espinosa'
'Streubel, Rainer'

_publ_section_title
;
 Arbuzov meets 1,2-oxaphosphetanes: transient 1,2-oxaphosphetan-2-iums as
 an entry point to beta-halo phosphane oxides and P-containing oligomers.
;
_journal_issue 19
_journal_name_full 'Chemical communications (Cambridge, England)'
_journal_page_first 2625
_journal_page_last 2628
_journal_paper_doi 10.1039/d4cc00254g
_journal_volume 60
_journal_year 2024
_chemical_formula_moiety 'C21 H19 O P'
_chemical_formula_sum 'C21 H19 O P'
_chemical_formula_weight 318.33
_chemical_name_systematic FLG-326
_space_group_crystal_system triclinic
_space_group_IT_number 2
_space_group_name_Hall '-P 1'
_space_group_name_H-M_alt 'P -1'
_atom_sites_solution_hydrogens geom
_audit_creation_date 2022-03-04
_audit_creation_method
;
Olex2 1.2
(compiled 2018.05.29 svn.r3508 for OlexSys, GUI svn.r5506)
;
_audit_update_record
;
2023-08-22 deposited with the CCDC.	2024-02-01 downloaded from the CCDC.
;
_cell_angle_alpha 94.652(11)
_cell_angle_beta 90.566(10)
_cell_angle_gamma 113.742(10)
_cell_formula_units_Z 2
_cell_length_a 8.1143(10)
_cell_length_b 8.9827(13)
_cell_length_c 12.4136(16)
_cell_measurement_reflns_used 3259
_cell_measurement_temperature 123
_cell_measurement_theta_max 25.72
_cell_measurement_theta_min 2.49
_cell_volume 824.6(2)
_computing_cell_refinement 'STOE X-AREA'
_computing_data_collection 'STOE X-AREA'
_computing_data_reduction 'STOE X-RED'
_computing_molecular_graphics 'Olex2 (Dolomanov et al., 2009)'
_computing_publication_material 'Olex2 (Dolomanov et al., 2009)'
_computing_structure_refinement 'XL (Sheldrick, 2008)'
_computing_structure_solution 'XT  (Sheldrick, 2015)'
_diffrn_ambient_temperature 123(2)
_diffrn_detector 'image plate (34 cm diameter)'
_diffrn_detector_area_resol_mean 6.67
_diffrn_detector_type STOE
_diffrn_measured_fraction_theta_full 0.994
_diffrn_measured_fraction_theta_max 0.994
_diffrn_measurement_details
;
 178 frames, detector distance = 100 mm
;
_diffrn_measurement_device '2-circle goniometer'
_diffrn_measurement_device_type 'STOE IPDS-2T'
_diffrn_measurement_method 'rotation method'
_diffrn_radiation_collimation '0.5 mm diameter, monocapillary'
_diffrn_radiation_monochromator 'plane graphite'
_diffrn_radiation_polarisn_norm 0
_diffrn_radiation_type MoK\a
_diffrn_radiation_wavelength 0.71073
_diffrn_reflns_av_R_equivalents 0.0757
_diffrn_reflns_av_unetI/netI 0.0981
_diffrn_reflns_Laue_measured_fraction_full 0.994
_diffrn_reflns_Laue_measured_fraction_max 0.994
_diffrn_reflns_limit_h_max 9
_diffrn_reflns_limit_h_min -9
_diffrn_reflns_limit_k_max 10
_diffrn_reflns_limit_k_min -10
_diffrn_reflns_limit_l_max 14
_diffrn_reflns_limit_l_min -14
_diffrn_reflns_number 7553
_diffrn_reflns_point_group_measured_fraction_full 0.994
_diffrn_reflns_point_group_measured_fraction_max 0.994
_diffrn_reflns_theta_full 25.242
_diffrn_reflns_theta_max 25.248
_diffrn_reflns_theta_min 2.488
_diffrn_source 'sealed X-ray tube, 12 x 0.4 mm long-fine focus'
_diffrn_source_current 40
_diffrn_source_power 2.00
_diffrn_source_voltage 50
_exptl_absorpt_coefficient_mu 0.169
_exptl_absorpt_correction_T_max 0.9942
_exptl_absorpt_correction_T_min 0.8198
_exptl_absorpt_correction_type integration
_exptl_crystal_colour 'clear colourless'
_exptl_crystal_colour_lustre clear
_exptl_crystal_colour_primary colourless
_exptl_crystal_density_diffrn 1.282
_exptl_crystal_description plate
_exptl_crystal_F_000 336
_exptl_crystal_size_max 0.25
_exptl_crystal_size_mid 0.14
_exptl_crystal_size_min 0.03
_refine_diff_density_max 0.667
_refine_diff_density_min -0.411
_refine_diff_density_rms 0.102
_refine_ls_extinction_method none
_refine_ls_goodness_of_fit_ref 0.910
_refine_ls_hydrogen_treatment constr
_refine_ls_matrix_type full
_refine_ls_number_parameters 209
_refine_ls_number_reflns 7553
_refine_ls_number_restraints 0
_refine_ls_restrained_S_all 0.910
_refine_ls_R_factor_all 0.1409
_refine_ls_R_factor_gt 0.0611
_refine_ls_shift/su_max 0.000
_refine_ls_shift/su_mean 0.000
_refine_ls_structure_factor_coef Fsqd
_refine_ls_weighting_details 'w=1/[\s^2^(Fo^2^)+(0.0909P)^2^] where P=(Fo^2^+2Fc^2^)/3'
_refine_ls_weighting_scheme calc
_refine_ls_wR_factor_gt 0.1392
_refine_ls_wR_factor_ref 0.1720
_reflns_Friedel_coverage 0.000
_reflns_number_gt 3639
_reflns_number_total 7553
_reflns_threshold_expression 'I > 2\s(I)'
_cod_data_source_file d4cc00254g2.cif
_cod_data_source_block 6
_cod_depositor_comments 'Adding full bibliography for 7132681--7132686.cif.'
_cod_database_code 7132683
_shelx_shelxl_version_number 2017/1
_shelx_space_group_comment
;
The symmetry employed for this shelxl refinement is uniquely defined
by the following loop, which should always be used as a source of
symmetry information in preference to the above space-group names.
They are only intended as comments.
;
_shelx_estimated_absorpt_t_max 0.995
_shelx_estimated_absorpt_t_min 0.959
_olex2_refinement_description
;
1. Twinned data refinement
 Scales: 0.8389(13)
 0.1611(13)
2. Fixed Uiso
 At 1.2 times of:
  All C(H) groups, All C(H,H) groups
3.a Secondary CH2 refined with riding coordinates:
 C3(H3A,H3B), C4(H4A,H4B)
3.b Aromatic/amide H refined with riding coordinates:
 C7(H7), C8(H8), C9(H9), C10(H10), C11(H11), C13(H13), C14(H14), C15(H15),
 C16(H16), C17(H17), C19(H19), C20(H20), C21(H21), C22(H22), C23(H23)
;
_olex2_submission_special_instructions 'No special instructions were received'

loop_
_space_group_symop_operation_xyz
'x, y, z'
'-x, -y, -z'

loop_
_atom_site_label
_atom_site_type_symbol
_atom_site_fract_x
_atom_site_fract_y
_atom_site_fract_z
_atom_site_U_iso_or_equiv
_atom_site_adp_type
_atom_site_occupancy
_atom_site_site_symmetry_order
_atom_site_calc_flag
_atom_site_refinement_flags_posn
_atom_site_refinement_flags_adp
_atom_site_refinement_flags_occupancy
_atom_site_disorder_assembly
_atom_site_disorder_group
P2 P 0.57472(16) 0.73588(15) 0.09200(10) 0.0362(3) Uani 1 1 d . . . . .
O1 O 0.5230(4) 0.8980(4) 0.0928(3) 0.0434(8) Uani 1 1 d . . . . .
C3 C 0.3271(6) 0.6330(6) 0.0985(4) 0.0399(11) Uani 1 1 d . . . . .
H3A H 0.266800 0.551928 0.036321 0.048 Uiso 1 1 calc R . . . .
H3B H 0.285511 0.587724 0.168233 0.048 Uiso 1 1 calc R . . . .
C4 C 0.3272(6) 0.8029(6) 0.0888(4) 0.0479(13) Uani 1 1 d . . . . .
H4A H 0.269031 0.808277 0.019583 0.057 Uiso 1 1 calc R . . . .
H4B H 0.269209 0.837081 0.150071 0.057 Uiso 1 1 calc R . . . .
C5 C 0.6690(6) 0.7471(5) 0.2366(3) 0.0318(10) Uani 1 1 d . . . . .
C6 C 0.5346(5) 0.7462(5) 0.3221(3) 0.0317(10) Uani 1 1 d . . . . .
C7 C 0.4621(6) 0.6196(5) 0.3889(4) 0.0358(10) Uani 1 1 d . . . . .
H7 H 0.499162 0.531631 0.383024 0.043 Uiso 1 1 calc R . . . .
C8 C 0.3363(6) 0.6205(6) 0.4639(4) 0.0396(11) Uani 1 1 d . . . . .
H8 H 0.289263 0.533933 0.509207 0.048 Uiso 1 1 calc R . . . .
C9 C 0.2797(6) 0.7457(6) 0.4731(4) 0.0398(11) Uani 1 1 d . . . . .
H9 H 0.192529 0.745249 0.523701 0.048 Uiso 1 1 calc R . . . .
C10 C 0.3505(6) 0.8722(6) 0.4081(4) 0.0391(11) Uani 1 1 d . . . . .
H10 H 0.311589 0.959013 0.413966 0.047 Uiso 1 1 calc R . . . .
C11 C 0.4774(5) 0.8733(5) 0.3347(4) 0.0349(10) Uani 1 1 d . . . . .
H11 H 0.526814 0.962639 0.291808 0.042 Uiso 1 1 calc R . . . .
C12 C 0.8432(6) 0.9043(5) 0.2519(4) 0.0325(10) Uani 1 1 d . . . . .
C13 C 0.9580(6) 0.9581(5) 0.1676(4) 0.0370(11) Uani 1 1 d . . . . .
H13 H 0.925418 0.898982 0.098154 0.044 Uiso 1 1 calc R . . . .
C14 C 1.1188(6) 1.0957(6) 0.1822(4) 0.0438(12) Uani 1 1 d . . . . .
H14 H 1.194632 1.130105 0.123273 0.053 Uiso 1 1 calc R . . . .
C15 C 1.1687(6) 1.1832(6) 0.2835(4) 0.0421(12) Uani 1 1 d . . . . .
H15 H 1.278509 1.277692 0.294105 0.051 Uiso 1 1 calc R . . . .
C16 C 1.0571(6) 1.1313(5) 0.3686(4) 0.0389(11) Uani 1 1 d . . . . .
H16 H 1.090744 1.189927 0.438156 0.047 Uiso 1 1 calc R . . . .
C17 C 0.8963(6) 0.9939(5) 0.3527(4) 0.0365(11) Uani 1 1 d . . . . .
H17 H 0.820527 0.960123 0.411821 0.044 Uiso 1 1 calc R . . . .
C18 C 0.7169(5) 0.5983(5) 0.2342(3) 0.0308(10) Uani 1 1 d . . . . .
C19 C 0.8799(6) 0.6062(5) 0.2771(4) 0.0361(11) Uani 1 1 d . . . . .
H19 H 0.966366 0.707565 0.309459 0.043 Uiso 1 1 calc R . . . .
C20 C 0.9180(6) 0.4691(6) 0.2734(4) 0.0405(11) Uani 1 1 d . . . . .
H20 H 1.029644 0.477470 0.303773 0.049 Uiso 1 1 calc R . . . .
C21 C 0.7962(6) 0.3204(5) 0.2263(4) 0.0381(11) Uani 1 1 d . . . . .
H21 H 0.823511 0.226875 0.223581 0.046 Uiso 1 1 calc R . . . .
C22 C 0.6340(6) 0.3097(5) 0.1831(4) 0.0376(11) Uani 1 1 d . . . . .
H22 H 0.548651 0.207846 0.150766 0.045 Uiso 1 1 calc R . . . .
C23 C 0.5948(6) 0.4462(5) 0.1866(3) 0.0342(10) Uani 1 1 d . . . . .
H23 H 0.482777 0.436710 0.156101 0.041 Uiso 1 1 calc R . . . .

loop_
_atom_site_aniso_label
_atom_site_aniso_U_11
_atom_site_aniso_U_22
_atom_site_aniso_U_33
_atom_site_aniso_U_23
_atom_site_aniso_U_13
_atom_site_aniso_U_12
P2 0.0383(7) 0.0375(7) 0.0369(7) 0.0068(5) 0.0019(6) 0.0189(5)
O1 0.0507(19) 0.0402(19) 0.047(2) 0.0057(15) -0.0047(16) 0.0261(16)
C3 0.037(2) 0.043(3) 0.040(3) 0.004(2) -0.004(2) 0.016(2)
C4 0.045(3) 0.064(4) 0.043(3) 0.005(2) -0.001(2) 0.031(3)
C5 0.034(2) 0.029(2) 0.034(2) 0.0053(19) 0.004(2) 0.0145(19)
C6 0.032(2) 0.032(2) 0.034(2) 0.0025(19) 0.0015(19) 0.0155(19)
C7 0.036(2) 0.036(3) 0.036(2) 0.004(2) -0.001(2) 0.016(2)
C8 0.037(2) 0.042(3) 0.039(3) 0.008(2) 0.006(2) 0.014(2)
C9 0.034(2) 0.050(3) 0.037(3) 0.001(2) 0.004(2) 0.020(2)
C10 0.039(3) 0.045(3) 0.039(3) 0.002(2) 0.002(2) 0.024(2)
C11 0.033(2) 0.035(3) 0.039(3) 0.004(2) 0.000(2) 0.015(2)
C12 0.034(2) 0.029(2) 0.038(3) 0.0060(19) 0.001(2) 0.016(2)
C13 0.039(2) 0.038(3) 0.036(3) 0.004(2) 0.004(2) 0.018(2)
C14 0.037(3) 0.042(3) 0.051(3) 0.011(2) 0.009(2) 0.014(2)
C15 0.035(2) 0.037(3) 0.053(3) 0.005(2) 0.002(2) 0.013(2)
C16 0.036(2) 0.033(3) 0.048(3) 0.001(2) -0.001(2) 0.015(2)
C17 0.035(2) 0.032(3) 0.045(3) 0.006(2) 0.002(2) 0.015(2)
C18 0.031(2) 0.029(2) 0.034(3) 0.0054(18) 0.0041(19) 0.0123(19)
C19 0.036(2) 0.033(3) 0.040(3) 0.006(2) -0.002(2) 0.015(2)
C20 0.039(3) 0.041(3) 0.049(3) 0.009(2) 0.003(2) 0.023(2)
C21 0.043(3) 0.031(3) 0.047(3) 0.010(2) 0.007(2) 0.020(2)
C22 0.042(2) 0.032(3) 0.043(3) 0.004(2) 0.003(2) 0.019(2)
C23 0.035(2) 0.033(3) 0.038(3) 0.005(2) 0.000(2) 0.017(2)

loop_
_atom_type_symbol
_atom_type_description
_atom_type_scat_dispersion_real
_atom_type_scat_dispersion_imag
_atom_type_scat_source
C C 0.0033 0.0016 'International Tables Vol C Tables 4.2.6.8 and 6.1.1.4'
H H 0.0000 0.0000 'International Tables Vol C Tables 4.2.6.8 and 6.1.1.4'
O O 0.0106 0.0060 'International Tables Vol C Tables 4.2.6.8 and 6.1.1.4'
P P 0.1023 0.0942 'International Tables Vol C Tables 4.2.6.8 and 6.1.1.4'

loop_
_exptl_crystal_face_index_h
_exptl_crystal_face_index_k
_exptl_crystal_face_index_l
_exptl_crystal_face_perp_dist
30 12 -7 0.5673
7 30 -6 0.0312
-7 -30 5 0.0262
-27 30 24 0.7427

loop_
_geom_angle_atom_site_label_1
_geom_angle_atom_site_label_2
_geom_angle_atom_site_label_3
_geom_angle
_geom_angle_site_symmetry_1
_geom_angle_site_symmetry_3
_geom_angle_publ_flag
O1 P2 C3 80.47(18) . . ?
O1 P2 C4 39.12(16) . . ?
O1 P2 C5 104.29(18) . . ?
C3 P2 C4 41.52(18) . . ?
C3 P2 C5 105.5(2) . . ?
C5 P2 C4 112.47(18) . . ?
C4 O1 P2 95.0(3) . . ?
P2 C3 H3A 114.4 . . ?
P2 C3 H3B 114.4 . . ?
H3A C3 H3B 111.5 . . ?
C4 C3 P2 85.8(3) . . ?
C4 C3 H3A 114.4 . . ?
C4 C3 H3B 114.4 . . ?
O1 C4 C3 98.3(3) . . ?
O1 C4 H4A 112.1 . . ?
O1 C4 H4B 112.1 . . ?
C3 C4 H4A 112.1 . . ?
C3 C4 H4B 112.1 . . ?
H4A C4 H4B 109.7 . . ?
C6 C5 P2 112.4(3) . . ?
C6 C5 C12 111.5(3) . . ?
C6 C5 C18 113.1(3) . . ?
C12 C5 P2 106.5(3) . . ?
C18 C5 P2 103.6(3) . . ?
C18 C5 C12 109.3(3) . . ?
C7 C6 C5 122.4(4) . . ?
C11 C6 C5 120.2(4) . . ?
C11 C6 C7 117.4(4) . . ?
C6 C7 H7 119.6 . . ?
C8 C7 C6 120.9(4) . . ?
C8 C7 H7 119.6 . . ?
C7 C8 H8 119.8 . . ?
C9 C8 C7 120.5(4) . . ?
C9 C8 H8 119.8 . . ?
C8 C9 H9 120.3 . . ?
C8 C9 C10 119.5(4) . . ?
C10 C9 H9 120.3 . . ?
C9 C10 H10 119.8 . . ?
C11 C10 C9 120.4(4) . . ?
C11 C10 H10 119.8 . . ?
C6 C11 H11 119.3 . . ?
C10 C11 C6 121.4(4) . . ?
C10 C11 H11 119.3 . . ?
C13 C12 C5 121.5(4) . . ?
C13 C12 C17 117.4(4) . . ?
C17 C12 C5 121.0(4) . . ?
C12 C13 H13 119.1 . . ?
C14 C13 C12 121.7(4) . . ?
C14 C13 H13 119.1 . . ?
C13 C14 H14 120.1 . . ?
C13 C14 C15 119.8(4) . . ?
C15 C14 H14 120.1 . . ?
C14 C15 H15 120.3 . . ?
C16 C15 C14 119.4(4) . . ?
C16 C15 H15 120.3 . . ?
C15 C16 H16 119.9 . . ?
C15 C16 C17 120.2(5) . . ?
C17 C16 H16 119.9 . . ?
C12 C17 H17 119.3 . . ?
C16 C17 C12 121.5(4) . . ?
C16 C17 H17 119.3 . . ?
C19 C18 C5 122.9(4) . . ?
C19 C18 C23 117.2(4) . . ?
C23 C18 C5 120.0(4) . . ?
C18 C19 H19 119.4 . . ?
C20 C19 C18 121.1(4) . . ?
C20 C19 H19 119.4 . . ?
C19 C20 H20 119.5 . . ?
C21 C20 C19 120.9(4) . . ?
C21 C20 H20 119.5 . . ?
C20 C21 H21 120.5 . . ?
C20 C21 C22 119.0(4) . . ?
C22 C21 H21 120.5 . . ?
C21 C22 H22 119.8 . . ?
C21 C22 C23 120.4(4) . . ?
C23 C22 H22 119.8 . . ?
C18 C23 H23 119.3 . . ?
C22 C23 C18 121.4(4) . . ?
C22 C23 H23 119.3 . . ?

loop_
_geom_bond_atom_site_label_1
_geom_bond_atom_site_label_2
_geom_bond_distance
_geom_bond_site_symmetry_2
_geom_bond_publ_flag
P2 O1 1.670(3) . ?
P2 C3 1.849(4) . ?
P2 C4 2.318(5) . ?
P2 C5 1.923(5) . ?
O1 C4 1.468(5) . ?
C3 H3A 0.9900 . ?
C3 H3B 0.9900 . ?
C3 C4 1.541(6) . ?
C4 H4A 0.9900 . ?
C4 H4B 0.9900 . ?
C5 C6 1.528(5) . ?
C5 C12 1.540(6) . ?
C5 C18 1.533(6) . ?
C6 C7 1.398(6) . ?
C6 C11 1.394(6) . ?
C7 H7 0.9500 . ?
C7 C8 1.390(6) . ?
C8 H8 0.9500 . ?
C8 C9 1.373(6) . ?
C9 H9 0.9500 . ?
C9 C10 1.380(6) . ?
C10 H10 0.9500 . ?
C10 C11 1.379(6) . ?
C11 H11 0.9500 . ?
C12 C13 1.391(6) . ?
C12 C17 1.396(6) . ?
C13 H13 0.9500 . ?
C13 C14 1.387(6) . ?
C14 H14 0.9500 . ?
C14 C15 1.391(7) . ?
C15 H15 0.9500 . ?
C15 C16 1.383(6) . ?
C16 H16 0.9500 . ?
C16 C17 1.387(6) . ?
C17 H17 0.9500 . ?
C18 C19 1.394(6) . ?
C18 C23 1.402(6) . ?
C19 H19 0.9500 . ?
C19 C20 1.383(6) . ?
C20 H20 0.9500 . ?
C20 C21 1.379(6) . ?
C21 H21 0.9500 . ?
C21 C22 1.380(6) . ?
C22 H22 0.9500 . ?
C22 C23 1.383(6) . ?
C23 H23 0.9500 . ?

loop_
_geom_torsion_atom_site_label_1
_geom_torsion_atom_site_label_2
_geom_torsion_atom_site_label_3
_geom_torsion_atom_site_label_4
_geom_torsion
_geom_torsion_site_symmetry_1
_geom_torsion_site_symmetry_2
_geom_torsion_site_symmetry_3
_geom_torsion_site_symmetry_4
_geom_torsion_publ_flag
P2 O1 C4 C3 5.3(3) . . . . ?
P2 C3 C4 O1 -4.8(3) . . . . ?
P2 C5 C6 C7 115.8(4) . . . . ?
P2 C5 C6 C11 -63.1(5) . . . . ?
P2 C5 C12 C13 -35.9(5) . . . . ?
P2 C5 C12 C17 147.2(4) . . . . ?
P2 C5 C18 C19 133.8(4) . . . . ?
P2 C5 C18 C23 -45.6(4) . . . . ?
O1 P2 C3 C4 4.3(3) . . . . ?
C3 P2 O1 C4 -4.5(3) . . . . ?
C5 P2 O1 C4 -108.2(3) . . . . ?
C5 P2 C3 C4 106.6(3) . . . . ?
C5 C6 C7 C8 -178.3(4) . . . . ?
C5 C6 C11 C10 177.2(4) . . . . ?
C5 C12 C13 C14 -177.2(4) . . . . ?
C5 C12 C17 C16 176.9(4) . . . . ?
C5 C18 C19 C20 180.0(4) . . . . ?
C5 C18 C23 C22 179.9(4) . . . . ?
C6 C5 C12 C13 -158.8(4) . . . . ?
C6 C5 C12 C17 24.3(5) . . . . ?
C6 C5 C18 C19 -104.2(5) . . . . ?
C6 C5 C18 C23 76.4(5) . . . . ?
C6 C7 C8 C9 0.6(7) . . . . ?
C7 C6 C11 C10 -1.7(7) . . . . ?
C7 C8 C9 C10 -0.9(7) . . . . ?
C8 C9 C10 C11 -0.1(7) . . . . ?
C9 C10 C11 C6 1.5(7) . . . . ?
C11 C6 C7 C8 0.7(7) . . . . ?
C12 C5 C6 C7 -124.8(4) . . . . ?
C12 C5 C6 C11 56.3(5) . . . . ?
C12 C5 C18 C19 20.6(6) . . . . ?
C12 C5 C18 C23 -158.8(4) . . . . ?
C12 C13 C14 C15 0.2(7) . . . . ?
C13 C12 C17 C16 0.0(7) . . . . ?
C13 C14 C15 C16 0.2(7) . . . . ?
C14 C15 C16 C17 -0.5(7) . . . . ?
C15 C16 C17 C12 0.4(7) . . . . ?
C17 C12 C13 C14 -0.3(7) . . . . ?
C18 C5 C6 C7 -1.2(6) . . . . ?
C18 C5 C6 C11 179.9(4) . . . . ?
C18 C5 C12 C13 75.4(5) . . . . ?
C18 C5 C12 C17 -101.4(5) . . . . ?
C18 C19 C20 C21 0.5(7) . . . . ?
C19 C18 C23 C22 0.5(6) . . . . ?
C19 C20 C21 C22 -0.4(7) . . . . ?
C20 C21 C22 C23 0.3(7) . . . . ?
C21 C22 C23 C18 -0.4(7) . . . . ?
C23 C18 C19 C20 -0.6(6) . . . . ?

loop_
_twin_individual_id
_twin_individual_mass_fraction_refined
1 0.8389(13)
2 0.1611(13)
